data_2232581
loop_
_publ_author_name
'Anuradha, T.'
'Sivakumar, G.'
'Seshadri, P. R.'
'Bakthadoss, M.'

_publ_section_title
;
 (<i>E</i>)-Methyl 2-[(4-bromo-2-formylphenoxy)methyl]-3-phenylacrylate
;
_journal_coeditor_code BT5689
_journal_issue 12
_journal_name_full 'Acta Crystallographica Section E'
_journal_page_first o3322
_journal_paper_doi 10.1107/S1600536811047520
_journal_volume 67
_journal_year 2011
_chemical_formula_iupac 'C18 H15 Br O4'
_chemical_formula_moiety 'C18 H15 Br O4'
_chemical_formula_sum 'C18 H15 Br O4'
_chemical_formula_weight 375.21
_chemical_name_common phenylacrylate
_chemical_name_systematic
;
(<i>E</i>)-Methyl 2-[(4-bromo-2-formylphenoxy)methyl]-3-phenylacrylate
;
_space_group_IT_number 14
_symmetry_cell_setting monoclinic
_symmetry_space_group_name_Hall '-P 2yn'
_symmetry_space_group_name_H-M 'P 1 21/n 1'
_atom_sites_solution_hydrogens geom
_atom_sites_solution_primary direct
_atom_sites_solution_secondary difmap
_audit_creation_method SHELXL-97
_cell_angle_alpha 90.00
_cell_angle_beta 99.857(2)
_cell_angle_gamma 90.00
_cell_formula_units_Z 4
_cell_length_a 8.2798(2)
_cell_length_b 22.1975(5)
_cell_length_c 9.2537(2)
_cell_measurement_reflns_used 4185
_cell_measurement_temperature 293(2)
_cell_measurement_theta_max 28.45
_cell_measurement_theta_min 1.83
_cell_volume 1675.64(7)
_computing_cell_refinement 'SAINT (Bruker, 2008)'
_computing_data_collection 'APEX2 (Bruker, 2008)'
_computing_data_reduction 'SAINT (Bruker, 2008)'
_computing_molecular_graphics 'ORTEP-3 (Farrugia, 1997)'
_computing_publication_material 'SHELXL97 (Sheldrick, 2008) and PLATON (Spek, 2009)'
_computing_structure_refinement 'SHELXL97 (Sheldrick, 2008)'
_computing_structure_solution 'SHELXS97 (Sheldrick, 2008)'
_diffrn_ambient_temperature 293(2)
_diffrn_measured_fraction_theta_full 0.990
_diffrn_measured_fraction_theta_max 0.990
_diffrn_measurement_device_type 'Bruker SMART APEXII area--detector'
_diffrn_measurement_method '\w and \f scans'
_diffrn_radiation_monochromator graphite
_diffrn_radiation_source 'fine-focus sealed tube'
_diffrn_radiation_type MoK\a
_diffrn_radiation_wavelength 0.71073
_diffrn_reflns_av_R_equivalents 0.0330
_diffrn_reflns_av_sigmaI/netI 0.0375
_diffrn_reflns_limit_h_max 11
_diffrn_reflns_limit_h_min -10
_diffrn_reflns_limit_k_max 28
_diffrn_reflns_limit_k_min -29
_diffrn_reflns_limit_l_max 11
_diffrn_reflns_limit_l_min -12
_diffrn_reflns_number 16035
_diffrn_reflns_theta_full 28.45
_diffrn_reflns_theta_max 28.45
_diffrn_reflns_theta_min 1.83
_exptl_absorpt_coefficient_mu 2.470
_exptl_absorpt_correction_type none
_exptl_crystal_colour colourless
_exptl_crystal_density_diffrn 1.487
_exptl_crystal_density_method 'not measured'
_exptl_crystal_description block
_exptl_crystal_F_000 760
_exptl_crystal_size_max 0.20
_exptl_crystal_size_mid 0.20
_exptl_crystal_size_min 0.20
_refine_diff_density_max 0.681
_refine_diff_density_min -0.529
_refine_ls_extinction_method none
_refine_ls_goodness_of_fit_ref 0.988
_refine_ls_hydrogen_treatment constr
_refine_ls_matrix_type full
_refine_ls_number_parameters 209
_refine_ls_number_reflns 4185
_refine_ls_number_restraints 0
_refine_ls_restrained_S_all 0.988
_refine_ls_R_factor_all 0.0814
_refine_ls_R_factor_gt 0.0419
_refine_ls_shift/su_max 0.003
_refine_ls_shift/su_mean 0.000
_refine_ls_structure_factor_coef Fsqd
_refine_ls_weighting_details 'calc w=1/[\s^2^(Fo^2^)+(0.0511P)^2^+0.7565P] where P=(Fo^2^+2Fc^2^)/3'
_refine_ls_weighting_scheme calc
_refine_ls_wR_factor_gt 0.1020
_refine_ls_wR_factor_ref 0.1157
_reflns_number_gt 2619
_reflns_number_total 4185
_reflns_threshold_expression I>2sigma(I)
_cod_data_source_file bt5689.cif
_cod_data_source_block I
_cod_original_sg_symbol_H-M 'P 21/n'
_cod_database_code 2232581
_cod_database_fobs_code 2232581

loop_
_symmetry_equiv_pos_as_xyz
'x, y, z'
'-x+1/2, y+1/2, -z+1/2'
'-x, -y, -z'
'x-1/2, -y-1/2, z-1/2'

loop_
_atom_site_type_symbol
_atom_site_label
_atom_site_fract_x
_atom_site_fract_y
_atom_site_fract_z
_atom_site_U_iso_or_equiv
_atom_site_adp_type
_atom_site_calc_flag
_atom_site_refinement_flags
_atom_site_occupancy
_atom_site_symmetry_multiplicity
C C1 -0.0256(5) 0.60472(17) 0.2844(4) 0.0795(10) Uani d . 1 1
H H1 -0.0073 0.5836 0.2019 0.095 Uiso calc R 1 1
C C2 -0.0193(4) 0.66597(16) 0.2866(3) 0.0742(9) Uani d . 1 1
H H2 -0.0004 0.6868 0.2038 0.089 Uiso calc R 1 1
C C3 -0.0407(4) 0.69756(13) 0.4103(3) 0.0626(7) Uani d . 1 1
H H3 -0.0367 0.7394 0.4098 0.075 Uiso calc R 1 1
C C4 -0.0678(3) 0.66781(12) 0.5351(3) 0.0528(6) Uani d . 1 1
C C5 -0.0808(5) 0.60533(13) 0.5282(3) 0.0779(10) Uani d . 1 1
H H5 -0.1045 0.5841 0.6087 0.093 Uiso calc R 1 1
C C6 -0.0590(5) 0.57457(16) 0.4040(4) 0.0914(12) Uani d . 1 1
H H6 -0.0671 0.5328 0.4017 0.110 Uiso calc R 1 1
C C7 -0.0852(4) 0.69664(11) 0.6740(3) 0.0541(7) Uani d . 1 1
H H7 -0.1372 0.6730 0.7353 0.065 Uiso calc R 1 1
C C8 -0.0393(3) 0.75109(11) 0.7281(3) 0.0488(6) Uani d . 1 1
C C9 -0.0742(4) 0.76453(12) 0.8777(3) 0.0549(7) Uani d . 1 1
C C10 -0.0620(6) 0.83736(17) 1.0636(3) 0.0921(12) Uani d . 1 1
H H10A -0.1780 0.8396 1.0627 0.138 Uiso calc R 1 1
H H10B -0.0132 0.8760 1.0891 0.138 Uiso calc R 1 1
H H10C -0.0145 0.8080 1.1343 0.138 Uiso calc R 1 1
C C11 0.0460(3) 0.79772(11) 0.6525(3) 0.0478(6) Uani d . 1 1
H H11A 0.1082 0.8246 0.7238 0.057 Uiso calc R 1 1
H H11B 0.1208 0.7788 0.5964 0.057 Uiso calc R 1 1
C C12 -0.0297(3) 0.87741(10) 0.4790(2) 0.0408(5) Uani d . 1 1
C C13 0.1324(3) 0.88866(11) 0.4670(3) 0.0473(6) Uani d . 1 1
H H13 0.2153 0.8639 0.5147 0.057 Uiso calc R 1 1
C C14 0.1704(3) 0.93657(11) 0.3844(3) 0.0506(6) Uani d . 1 1
H H14 0.2791 0.9442 0.3769 0.061 Uiso calc R 1 1
C C15 0.0484(4) 0.97320(10) 0.3130(3) 0.0493(6) Uani d . 1 1
C C16 -0.1114(3) 0.96307(11) 0.3251(3) 0.0494(6) Uani d . 1 1
H H16 -0.1930 0.9884 0.2774 0.059 Uiso calc R 1 1
C C17 -0.1526(3) 0.91524(10) 0.4083(3) 0.0435(5) Uani d . 1 1
C C18 -0.3232(4) 0.90698(15) 0.4253(3) 0.0644(8) Uani d . 1 1
H H18 -0.3488 0.8737 0.4782 0.077 Uiso calc R 1 1
O O1 -0.1327(3) 0.73006(10) 0.9529(2) 0.0864(8) Uani d . 1 1
O O2 -0.0325(3) 0.82006(9) 0.9198(2) 0.0700(6) Uani d . 1 1
O O3 -0.0789(2) 0.83086(7) 0.55632(19) 0.0498(4) Uani d . 1 1
O O4 -0.4327(3) 0.94054(12) 0.3751(3) 0.0897(7) Uani d . 1 1
Br Br1 0.10355(5) 1.038580(15) 0.19991(4) 0.08254(17) Uani d . 1 1

loop_
_atom_site_aniso_label
_atom_site_aniso_U_11
_atom_site_aniso_U_22
_atom_site_aniso_U_33
_atom_site_aniso_U_12
_atom_site_aniso_U_13
_atom_site_aniso_U_23
C1 0.093(3) 0.084(2) 0.0561(19) 0.0222(19) -0.0031(16) -0.0179(17)
C2 0.090(2) 0.083(2) 0.0484(17) 0.0013(19) 0.0090(15) 0.0005(15)
C3 0.083(2) 0.0534(16) 0.0505(15) -0.0011(14) 0.0078(14) -0.0005(12)
C4 0.0624(17) 0.0469(14) 0.0469(14) -0.0033(12) 0.0034(12) 0.0009(11)
C5 0.125(3) 0.0500(17) 0.0551(18) -0.0120(17) 0.0043(17) -0.0015(14)
C6 0.143(4) 0.056(2) 0.066(2) 0.012(2) -0.010(2) -0.0116(16)
C7 0.0684(19) 0.0458(14) 0.0495(14) -0.0071(12) 0.0141(12) 0.0047(11)
C8 0.0566(16) 0.0437(13) 0.0476(13) -0.0035(11) 0.0126(11) 0.0045(11)
C9 0.0700(19) 0.0470(15) 0.0491(15) -0.0082(13) 0.0141(13) 0.0016(12)
C10 0.147(4) 0.075(2) 0.0601(19) -0.021(2) 0.035(2) -0.0209(17)
C11 0.0503(16) 0.0440(13) 0.0501(14) -0.0012(11) 0.0114(11) 0.0056(11)
C12 0.0467(15) 0.0335(11) 0.0447(13) -0.0030(10) 0.0150(10) -0.0039(9)
C13 0.0451(16) 0.0412(13) 0.0571(15) 0.0036(11) 0.0128(11) 0.0012(11)
C14 0.0508(16) 0.0453(13) 0.0597(16) -0.0075(12) 0.0210(12) -0.0054(12)
C15 0.0695(19) 0.0361(12) 0.0449(13) -0.0085(12) 0.0172(12) -0.0047(10)
C16 0.0603(18) 0.0421(13) 0.0450(14) 0.0045(12) 0.0066(11) -0.0011(11)
C17 0.0449(15) 0.0411(12) 0.0446(13) -0.0008(10) 0.0083(10) -0.0050(10)
C18 0.0521(19) 0.0700(19) 0.0709(19) -0.0001(15) 0.0103(14) 0.0036(15)
O1 0.142(2) 0.0641(13) 0.0643(13) -0.0322(13) 0.0482(14) -0.0047(10)
O2 0.1062(17) 0.0520(11) 0.0564(11) -0.0188(11) 0.0268(11) -0.0088(9)
O3 0.0457(10) 0.0423(9) 0.0627(11) -0.0029(7) 0.0129(8) 0.0106(8)
O4 0.0473(13) 0.1048(18) 0.115(2) 0.0144(13) 0.0078(12) 0.0127(16)
Br1 0.1225(4) 0.0595(2) 0.0689(2) -0.02273(18) 0.0257(2) 0.01451(15)

loop_
_atom_type_symbol
_atom_type_description
_atom_type_scat_dispersion_real
_atom_type_scat_dispersion_imag
_atom_type_scat_source
C C 0.0033 0.0016 'International Tables Vol C Tables 4.2.6.8 and 6.1.1.4'
H H 0.0000 0.0000 'International Tables Vol C Tables 4.2.6.8 and 6.1.1.4'
O O 0.0106 0.0060 'International Tables Vol C Tables 4.2.6.8 and 6.1.1.4'
Br Br -0.2901 2.4595 'International Tables Vol C Tables 4.2.6.8 and 6.1.1.4'

loop_
_geom_angle_atom_site_label_1
_geom_angle_atom_site_label_2
_geom_angle_atom_site_label_3
_geom_angle
C2 C1 C6 119.4(3)
C2 C1 H1 120.3
C6 C1 H1 120.3
C1 C2 C3 120.7(3)
C1 C2 H2 119.7
C3 C2 H2 119.7
C2 C3 C4 120.9(3)
C2 C3 H3 119.6
C4 C3 H3 119.6
C3 C4 C5 117.4(3)
C3 C4 C7 125.4(2)
C5 C4 C7 117.2(2)
C6 C5 C4 120.9(3)
C6 C5 H5 119.6
C4 C5 H5 119.6
C1 C6 C5 120.6(3)
C1 C6 H6 119.7
C5 C6 H6 119.7
C8 C7 C4 131.1(2)
C8 C7 H7 114.4
C4 C7 H7 114.4
C7 C8 C9 116.1(2)
C7 C8 C11 125.3(2)
C9 C8 C11 118.6(2)
O1 C9 O2 122.6(2)
O1 C9 C8 125.2(2)
O2 C9 C8 112.2(2)
O2 C10 H10A 109.5
O2 C10 H10B 109.5
H10A C10 H10B 109.5
O2 C10 H10C 109.5
H10A C10 H10C 109.5
H10B C10 H10C 109.5
O3 C11 C8 107.2(2)
O3 C11 H11A 110.3
C8 C11 H11A 110.3
O3 C11 H11B 110.3
C8 C11 H11B 110.3
H11A C11 H11B 108.5
O3 C12 C13 124.1(2)
O3 C12 C17 116.4(2)
C13 C12 C17 119.5(2)
C14 C13 C12 119.9(2)
C14 C13 H13 120.0
C12 C13 H13 120.0
C15 C14 C13 120.3(2)
C15 C14 H14 119.8
C13 C14 H14 119.9
C16 C15 C14 120.4(2)
C16 C15 Br1 120.1(2)
C14 C15 Br1 119.5(2)
C15 C16 C17 120.3(2)
C15 C16 H16 119.8
C17 C16 H16 119.8
C16 C17 C12 119.5(2)
C16 C17 C18 119.4(2)
C12 C17 C18 121.1(2)
O4 C18 C17 124.1(3)
O4 C18 H18 118.0
C17 C18 H18 118.0
C9 O2 C10 116.2(2)
C12 O3 C11 117.67(18)

loop_
_geom_bond_atom_site_label_1
_geom_bond_atom_site_label_2
_geom_bond_distance
C1 C2 1.361(5)
C1 C6 1.361(5)
C1 H1 0.9300
C2 C3 1.380(4)
C2 H2 0.9300
C3 C4 1.381(4)
C3 H3 0.9300
C4 C5 1.392(4)
C4 C7 1.466(4)
C5 C6 1.375(5)
C5 H5 0.9300
C6 H6 0.9300
C7 C8 1.338(4)
C7 H7 0.9300
C8 C9 1.492(4)
C8 C11 1.493(3)
C9 O1 1.192(3)
C9 O2 1.321(3)
C10 O2 1.446(3)
C10 H10A 0.9600
C10 H10B 0.9600
C10 H10C 0.9600
C11 O3 1.445(3)
C11 H11A 0.9700
C11 H11B 0.9700
C12 O3 1.359(3)
C12 C13 1.389(3)
C12 C17 1.393(3)
C13 C14 1.377(3)
C13 H13 0.9300
C14 C15 1.374(4)
C14 H14 0.9300
C15 C16 1.366(4)
C15 Br1 1.890(2)
C16 C17 1.388(3)
C16 H16 0.9300
C17 C18 1.459(4)
C18 O4 1.204(4)
C18 H18 0.9300

loop_
_geom_hbond_atom_site_label_D
_geom_hbond_atom_site_label_H
_geom_hbond_atom_site_label_A
_geom_hbond_site_symmetry_A
_geom_hbond_distance_DH
_geom_hbond_distance_HA
_geom_hbond_distance_DA
_geom_hbond_angle_DHA
C3 H3 O3 . 0.93 2.50 3.290(3) 143.2
C7 H7 O1 . 0.93 2.37 2.777(3) 105.9
C11 H11A O2 . 0.97 2.32 2.708(3) 103.1
C18 H18 O3 . 0.93 2.42 2.752(4) 100.7
C2 H2 O1 1_554 0.93 2.58 3.383(4) 145.2
C13 H13 O1 4_675 0.93 2.55 3.291(3) 136.9
C14 H14 O4 1_655 0.93 2.39 3.302(4) 167.0

loop_
_cod_related_entry_id
_cod_related_entry_database
_cod_related_entry_code
1 ChemSpider 30657192
